data_7710810
loop_
_publ_author_name
'Grams, Samuel'
'Mai, Jonathan'
'Langer, Jens'
'Harder, Sjoerd'

_publ_section_title
;
 Alkali Metal Influences in Aluminyl Complexes
;
_journal_name_full 'Dalton Transactions'
_journal_paper_doi 10.1039/D2DT02111K
_journal_year 2022
_chemical_absolute_configuration unk
_chemical_formula_moiety 'C37 H60 Al Li N2 O2'
_chemical_formula_sum 'C37 H60 Al Li N2 O2'
_chemical_formula_weight 598.79
_space_group_crystal_system orthorhombic
_space_group_IT_number 19
_space_group_name_Hall 'P 2ac 2ab'
_space_group_name_H-M_alt 'P 21 21 21'
_atom_sites_solution_hydrogens geom
_atom_sites_solution_primary dual
_audit_creation_date 2022-06-21
_audit_creation_method
;
Olex2 1.5
(compiled 2022.04.07 svn.rca3783a0 for OlexSys, GUI svn.r6498)
;
_audit_update_record
;
2022-06-27 deposited with the CCDC.	2022-07-26 downloaded from the CCDC.
;
_cell_angle_alpha 90
_cell_angle_beta 90
_cell_angle_gamma 90
_cell_formula_units_Z 4
_cell_length_a 10.73160(10)
_cell_length_b 17.1793(2)
_cell_length_c 20.4541(3)
_cell_measurement_reflns_used 7384
_cell_measurement_temperature 100.0(6)
_cell_measurement_theta_max 72.5570
_cell_measurement_theta_min 3.3190
_cell_volume 3770.95(8)
_computing_cell_refinement 'CrysAlisPro 1.171.40.84a (Rigaku OD, 2020)'
_computing_data_collection 'CrysAlisPro 1.171.40.84a (Rigaku OD, 2020)'
_computing_data_reduction 'CrysAlisPro 1.171.40.84a (Rigaku OD, 2020)'
_computing_molecular_graphics 'Olex2 1.5 (Dolomanov et al., 2009)'
_computing_publication_material 'Olex2 1.5 (Dolomanov et al., 2009)'
_computing_structure_refinement 'SHELXL 2018/3 (Sheldrick, 2015)'
_computing_structure_solution 'SHELXT  (Sheldrick, 2015)'
_diffrn_ambient_environment N~2~
_diffrn_ambient_temperature 100.0(6)
_diffrn_detector 'CCD plate'
_diffrn_detector_area_resol_mean 5.2903
_diffrn_detector_type AtlasS2
_diffrn_measured_fraction_theta_full 0.996
_diffrn_measured_fraction_theta_max 0.974
_diffrn_measurement_details
;
List of Runs (angles in degrees, time in seconds):

  # Type    Start    End  Width  t~exp~   \w     \q     \k     \f   Frames
#--------------------------------------------------------------------------
  1  \w    -86.00 -11.00   1.00    5.00    --  -41.69 125.00-180.00   75
  2  \w    -64.00  31.00   1.00    5.00    --  -41.69  57.00  30.00   95
  3  \w     31.00 100.00   1.00   20.00    --  104.37-125.00 -60.00   69
  4  \w     22.00 105.00   1.00   20.00    --  104.37 -94.00  30.00   83
  5  \w    121.00 162.00   1.00   20.00    --  104.37  77.00  90.00   41
  6  \w    103.00 178.00   1.00   20.00    --  104.37  77.00-180.00   75
  7  \w     41.00 157.00   1.00   20.00    --  104.37 -15.00   0.00  116
;
_diffrn_measurement_device 'four-circle diffractometer'
_diffrn_measurement_device_type 'SuperNova, Dual, Cu at home/near, AtlasS2'
_diffrn_measurement_method '\w scans'
_diffrn_orient_matrix_type 'CrysAlisPro convention (1999,Acta A55,543-557)'
_diffrn_orient_matrix_UB_11 -0.0086059000
_diffrn_orient_matrix_UB_12 0.0882449000
_diffrn_orient_matrix_UB_13 -0.0127342000
_diffrn_orient_matrix_UB_21 0.1226308000
_diffrn_orient_matrix_UB_22 -0.0032377000
_diffrn_orient_matrix_UB_23 -0.0390377000
_diffrn_orient_matrix_UB_31 -0.0740658000
_diffrn_orient_matrix_UB_32 -0.0159188000
_diffrn_orient_matrix_UB_33 -0.0631083000
_diffrn_radiation_monochromator mirror
_diffrn_radiation_probe x-ray
_diffrn_radiation_type 'Cu K\a'
_diffrn_radiation_wavelength 1.54184
_diffrn_reflns_av_R_equivalents 0.0302
_diffrn_reflns_av_unetI/netI 0.0421
_diffrn_reflns_Laue_measured_fraction_full 0.996
_diffrn_reflns_Laue_measured_fraction_max 0.974
_diffrn_reflns_limit_h_max 11
_diffrn_reflns_limit_h_min -12
_diffrn_reflns_limit_k_max 20
_diffrn_reflns_limit_k_min -20
_diffrn_reflns_limit_l_max 15
_diffrn_reflns_limit_l_min -25
_diffrn_reflns_number 13066
_diffrn_reflns_point_group_measured_fraction_full 0.994
_diffrn_reflns_point_group_measured_fraction_max 0.961
_diffrn_reflns_theta_full 67.684
_diffrn_reflns_theta_max 72.623
_diffrn_reflns_theta_min 3.360
_diffrn_source 'micro-focus sealed X-ray tube'
_diffrn_source_type 'SuperNova (Cu) X-ray Source'
_exptl_absorpt_coefficient_mu 0.694
_exptl_absorpt_correction_T_max 1.000
_exptl_absorpt_correction_T_min 0.530
_exptl_absorpt_correction_type gaussian
_exptl_absorpt_process_details
;
CrysAlisPro 1.171.40.84a (Rigaku Oxford Diffraction, 2020)
Numerical absorption correction based on gaussian integration over
a multifaceted crystal model
Empirical absorption correction using spherical harmonics,
implemented in SCALE3 ABSPACK scaling algorithm.
;
_exptl_crystal_colour 'clear yellow'
_exptl_crystal_colour_lustre clear
_exptl_crystal_colour_primary yellow
_exptl_crystal_density_diffrn 1.055
_exptl_crystal_description block
_exptl_crystal_F_000 1312
_exptl_crystal_size_max 0.35
_exptl_crystal_size_mid 0.202
_exptl_crystal_size_min 0.127
_refine_diff_density_max 0.470
_refine_diff_density_min -0.215
_refine_diff_density_rms 0.047
_refine_ls_abs_structure_details
;
 Refined as an inversion twin.
;
_refine_ls_abs_structure_Flack 0.49(6)
_refine_ls_extinction_method none
_refine_ls_goodness_of_fit_ref 1.078
_refine_ls_hydrogen_treatment constr
_refine_ls_matrix_type full
_refine_ls_number_parameters 520
_refine_ls_number_reflns 7208
_refine_ls_number_restraints 674
_refine_ls_restrained_S_all 1.049
_refine_ls_R_factor_all 0.0552
_refine_ls_R_factor_gt 0.0463
_refine_ls_shift/su_max 0.000
_refine_ls_shift/su_mean 0.000
_refine_ls_structure_factor_coef Fsqd
_refine_ls_weighting_details 'w=1/[\s^2^(Fo^2^)+(0.0711P)^2^+0.5645P] where P=(Fo^2^+2Fc^2^)/3'
_refine_ls_weighting_scheme calc
_refine_ls_wR_factor_gt 0.1223
_refine_ls_wR_factor_ref 0.1286
_reflns_Friedel_coverage 0.767
_reflns_Friedel_fraction_full 0.991
_reflns_Friedel_fraction_max 0.946
_reflns_number_gt 6400
_reflns_number_total 7208
_reflns_threshold_expression 'I > 2\s(I)'
_cod_data_source_file d2dt02111k2.cif
_cod_data_source_block hasj210908b
_cod_database_code 7710810
_shelx_shelxl_version_number 2018/3
_chemical_oxdiff_formula C37H60AlLiN2O2
_shelx_space_group_comment
;
The symmetry employed for this shelxl refinement is uniquely defined
by the following loop, which should always be used as a source of
symmetry information in preference to the above space-group names.
They are only intended as comments.
;
_shelx_estimated_absorpt_t_max 0.917
_shelx_estimated_absorpt_t_min 0.793
_olex2_refinement_description
;
1. Twinned data refinement
 Scales: 0.51(6)
 0.49(6)
2. Fixed Uiso
 At 1.2 times of:
  All C(H) groups, All C(H,H) groups
 At 1.5 times of:
  All C(H,H,H) groups, All C(H,H,H,H,H) groups
3. Restrained distances
 C30A-C31A \\sim C31-C30 \\sim C32-C33 \\sim C33B-C32B \\sim C33A-C32A \\sim
C35-C34 \\sim C35A-C34A ~
 C37-C36 \\sim C37A-C36A
 with sigma of 0.02
 O1A-C30A \\sim O1-C30 \\sim O1-C32B \\sim O1-C32 \\sim O1A-C32A \\sim O2-C34
\\sim O2A-C34A \\sim O2-C36
 \\sim O2A-C36A
 with sigma of 0.02
 C32B-C30 \\sim C30-C32
 with sigma of 0.02
4. Uiso/Uaniso restraints and constraints
O1 \\sim C30 \\sim C31 \\sim O1A \\sim C30A \\sim C31A \\sim C32A \\sim C33A
\\sim C32B \\sim C33B \\sim C32 \\sim C33: within 4A with sigma of 0.02 and
sigma for terminal atoms of 0.04 within 4A
O2 \\sim C34 \\sim C35 \\sim C36 \\sim C37 \\sim O2A \\sim C34A \\sim C35A
\\sim C36A \\sim C37A: within 4A with sigma of 0.02 and sigma for terminal
atoms of 0.04 within 4A
5. Others
 1*[Sof(O1)+Sof(C30)+Sof(H30a)+Sof(H30b)+Sof(C31)+Sof(H31a)+Sof(H31b)+
 Sof(H31c)+Sof(O1A)+Sof(C30A)+Sof(H30c)+Sof(H30d)+Sof(C31A)+Sof(H31d)+Sof(H31e)+
 Sof(H31f)+Sof(C32A)+Sof(H32a)+Sof(H32b)+Sof(C33A)+Sof(H33a)+Sof(H33b)+
 Sof(H33c)]+1*[Sof(C32B)+Sof(H32c)+Sof(H32d)+Sof(C33B)+Sof(H33d)+Sof(H33e)+
 Sof(H33f)]+1*[Sof(C32)+Sof(H32e)+Sof(H32f)+Sof(C33)+Sof(H33g)+Sof(H33h)+
 Sof(H33i)]=1 with esd of 0.00001
 Sof(O1)=Sof(C30)=Sof(H30a)=Sof(H30b)=Sof(C31)=Sof(H31a)=Sof(H31b)=Sof(H31c)=1-
 FVAR(1)
 Sof(O1A)=Sof(C30A)=Sof(H30c)=Sof(H30d)=Sof(C31A)=Sof(H31d)=Sof(H31e)=
 Sof(H31f)=Sof(C32A)=Sof(H32a)=Sof(H32b)=Sof(C33A)=Sof(H33a)=Sof(H33b)=
 Sof(H33c)=FVAR(1)
 Sof(O2A)=Sof(C34A)=Sof(H34c)=Sof(H34d)=Sof(C35A)=Sof(H35d)=Sof(H35e)=
 Sof(H35f)=Sof(C36A)=Sof(H36c)=Sof(H36d)=Sof(C37A)=Sof(H37d)=Sof(H37e)=
 Sof(H37f)=1-FVAR(2)
 Sof(O2)=Sof(C34)=Sof(H34a)=Sof(H34b)=Sof(C35)=Sof(H35a)=Sof(H35b)=Sof(H35c)=
 Sof(C36)=Sof(H36a)=Sof(H36b)=Sof(C37)=Sof(H37a)=Sof(H37b)=Sof(H37c)=FVAR(2)
 Sof(C32B)=Sof(H32c)=Sof(H32d)=Sof(C33B)=Sof(H33d)=Sof(H33e)=Sof(H33f)=FVAR(3)
 Sof(C32)=Sof(H32e)=Sof(H32f)=Sof(C33)=Sof(H33g)=Sof(H33h)=Sof(H33i)=FVAR(4)
 Sof(H1aa)=Sof(H1ab)=Sof(H1ac)=Sof(H5bd)=Sof(H5be)=1-FVAR(5)
 Sof(H1bd)=Sof(H1be)=Sof(H5aa)=Sof(H5ac)=Sof(H5ab)=FVAR(5)
6.a Ternary CH refined with riding coordinates:
 C12(H12), C15(H15), C24(H24), C27(H27)
6.b Secondary CH2 refined with riding coordinates:
 C30(H30a,H30b), C34(H34a,H34b), C36(H36a,H36b), C30A(H30c,H30d), C32A(H32a,
 H32b), C34A(H34c,H34d), C36A(H36c,H36d), C32B(H32c,H32d), C32(H32e,H32f)
6.c Aromatic/amide H refined with riding coordinates:
 C3(H3), C8(H8), C9(H9), C10(H10), C20(H20), C21(H21), C22(H22)
6.d X=CH2 refined with riding coordinates:
 C1(H1bd,H1be), C5(H5bd,H5be)
6.e Idealised Me refined with riding coordinates:
 C31A(H31d,H31e,H31f)
6.f Idealised Me refined as rotating group:
 C1(H1aa,H1ab,H1ac), C5(H5aa,H5ac,H5ab), C13(H13a,H13b,H13c), C14(H14a,H14b,
 H14c), C16(H16a,H16b,H16c), C17(H17a,H17b,H17c), C25(H25a,H25b,H25c), C26(H26a,
 H26b,H26c), C28(H28a,H28b,H28c), C29(H29a,H29b,H29c), C31(H31a,H31b,H31c),
 C35(H35a,H35b,H35c), C37(H37a,H37b,H37c), C33A(H33a,H33b,H33c), C35A(H35d,H35e,
 H35f), C37A(H37d,H37e,H37f), C33B(H33d,H33e,H33f), C33(H33g,H33h,H33i)
;
_olex2_date_sample_data_collection 2021-09-08
_olex2_submission_special_instructions 'No special instructions were received'
_oxdiff_exptl_absorpt_empirical_details
;
Empirical correction (ABSPACK) includes:
- Absorption correction using spherical harmonics
- Frame scaling
- Detector area scaling
;
_oxdiff_exptl_absorpt_empirical_full_max 2.113
_oxdiff_exptl_absorpt_empirical_full_min 0.628

loop_
_space_group_symop_operation_xyz
'x, y, z'
'-x+1/2, -y, z+1/2'
'-x, y+1/2, -z+1/2'
'x+1/2, -y+1/2, -z'

loop_
_atom_site_label
_atom_site_type_symbol
_atom_site_fract_x
_atom_site_fract_y
_atom_site_fract_z
_atom_site_U_iso_or_equiv
_atom_site_adp_type
_atom_site_occupancy
_atom_site_site_symmetry_order
_atom_site_calc_flag
_atom_site_refinement_flags_posn
_atom_site_refinement_flags_adp
_atom_site_refinement_flags_occupancy
_atom_site_disorder_assembly
_atom_site_disorder_group
Al1 Al 0.29189(7) 0.65089(4) 0.74987(4) 0.01985(18) Uani 1 1 d . . . . .
N1 N 0.3231(2) 0.57983(15) 0.81697(12) 0.0207(5) Uani 1 1 d . . . . .
N2 N 0.3111(2) 0.58193(14) 0.68019(12) 0.0199(5) Uani 1 1 d . . . . .
C1 C 0.3574(4) 0.4509(2) 0.86542(18) 0.0362(8) Uani 1 1 d . . . . .
H1AA H 0.284645 0.455391 0.894123 0.054 Uiso 0.60(4) 1 calc R U P A 1
H1AB H 0.432273 0.467171 0.889197 0.054 Uiso 0.60(4) 1 calc R U P A 1
H1AC H 0.366778 0.396679 0.851311 0.054 Uiso 0.60(4) 1 calc R U P A 1
H1BD H 0.356649 0.472925 0.908013 0.054 Uiso 0.40(4) 1 calc R U P A 2
H1BE H 0.369291 0.396459 0.860024 0.054 Uiso 0.40(4) 1 calc R U P A 2
C2 C 0.3406(3) 0.49974(17) 0.80929(15) 0.0227(6) Uani 1 1 d . . . . .
C3 C 0.3412(2) 0.46609(15) 0.74687(17) 0.0244(5) Uani 1 1 d . . . . .
H3 H 0.352272 0.411229 0.745970 0.029 Uiso 1 1 calc R U . . .
C4 C 0.3279(2) 0.50183(17) 0.68527(15) 0.0208(6) Uani 1 1 d . . . . .
C5 C 0.3326(3) 0.45426(19) 0.62734(17) 0.0307(7) Uani 1 1 d . . . . .
H5AA H 0.253841 0.459012 0.603419 0.046 Uiso 0.40(4) 1 calc R U P A 1
H5AC H 0.345759 0.399787 0.639770 0.046 Uiso 0.40(4) 1 calc R U P A 1
H5AB H 0.401393 0.471621 0.599404 0.046 Uiso 0.40(4) 1 calc R U P A 1
H5BD H 0.324211 0.477544 0.585439 0.046 Uiso 0.60(4) 1 calc R U P A 2
H5BE H 0.344084 0.399606 0.631023 0.046 Uiso 0.60(4) 1 calc R U P A 2
C6 C 0.3339(3) 0.61088(18) 0.88182(14) 0.0220(6) Uani 1 1 d . . . . .
C7 C 0.4514(3) 0.63588(18) 0.90452(15) 0.0269(7) Uani 1 1 d . . . . .
C8 C 0.4605(3) 0.6699(2) 0.96612(17) 0.0352(8) Uani 1 1 d . . . . .
H8 H 0.539168 0.687600 0.981398 0.042 Uiso 1 1 calc R U . . .
C9 C 0.3565(3) 0.6780(2) 1.00520(16) 0.0350(7) Uani 1 1 d . . . . .
H9 H 0.363851 0.701224 1.047174 0.042 Uiso 1 1 calc R U . . .
C10 C 0.2417(3) 0.6524(2) 0.98338(15) 0.0304(7) Uani 1 1 d . . . . .
H10 H 0.170699 0.658323 1.010661 0.036 Uiso 1 1 calc R U . . .
C11 C 0.2283(3) 0.61798(18) 0.92175(15) 0.0255(6) Uani 1 1 d . . . . .
C12 C 0.5688(3) 0.6256(2) 0.86386(17) 0.0342(8) Uani 1 1 d . . . . .
H12 H 0.544883 0.597892 0.822724 0.041 Uiso 1 1 calc R U . . .
C13 C 0.6259(4) 0.7043(2) 0.8444(2) 0.0446(9) Uani 1 1 d . . . . .
H13A H 0.653569 0.731879 0.883745 0.067 Uiso 1 1 calc R U . . .
H13B H 0.563269 0.735638 0.821560 0.067 Uiso 1 1 calc R U . . .
H13C H 0.697372 0.695545 0.815466 0.067 Uiso 1 1 calc R U . . .
C14 C 0.6652(3) 0.5753(3) 0.8992(2) 0.0483(10) Uani 1 1 d . . . . .
H14A H 0.627077 0.525640 0.911731 0.073 Uiso 1 1 calc R U . . .
H14B H 0.694368 0.602474 0.938387 0.073 Uiso 1 1 calc R U . . .
H14C H 0.735889 0.565459 0.869973 0.073 Uiso 1 1 calc R U . . .
C15 C 0.1011(3) 0.5905(2) 0.89918(16) 0.0300(7) Uani 1 1 d . . . . .
H15 H 0.113046 0.557576 0.859361 0.036 Uiso 1 1 calc R U . . .
C16 C 0.0358(3) 0.5411(2) 0.95094(19) 0.0425(9) Uani 1 1 d . . . . .
H16A H 0.023885 0.572106 0.990689 0.064 Uiso 1 1 calc R U . . .
H16B H 0.086969 0.495447 0.961015 0.064 Uiso 1 1 calc R U . . .
H16C H -0.045458 0.524167 0.934327 0.064 Uiso 1 1 calc R U . . .
C17 C 0.0200(3) 0.6602(3) 0.8802(2) 0.0477(10) Uani 1 1 d . . . . .
H17A H 0.063029 0.691143 0.846858 0.072 Uiso 1 1 calc R U . . .
H17B H 0.004719 0.692480 0.918860 0.072 Uiso 1 1 calc R U . . .
H17C H -0.059575 0.641576 0.862684 0.072 Uiso 1 1 calc R U . . .
C18 C 0.3049(3) 0.61420(17) 0.61551(14) 0.0213(6) Uani 1 1 d . . . . .
C19 C 0.1904(3) 0.61858(19) 0.58220(15) 0.0272(6) Uani 1 1 d . . . . .
C20 C 0.1849(3) 0.6553(2) 0.52116(15) 0.0323(7) Uani 1 1 d . . . . .
H20 H 0.107341 0.659036 0.499013 0.039 Uiso 1 1 calc R U . . .
C21 C 0.2900(3) 0.6859(2) 0.49282(15) 0.0330(7) Uani 1 1 d . . . . .
H21 H 0.284970 0.710892 0.451455 0.040 Uiso 1 1 calc R U . . .
C22 C 0.4039(3) 0.68034(19) 0.52495(16) 0.0304(7) Uani 1 1 d . . . . .
H22 H 0.476475 0.701514 0.505130 0.037 Uiso 1 1 calc R U . . .
C23 C 0.4134(3) 0.64398(18) 0.58602(14) 0.0236(6) Uani 1 1 d . . . . .
C24 C 0.5400(3) 0.63775(19) 0.61887(15) 0.0279(6) Uani 1 1 d . . . . .
H24 H 0.532965 0.599204 0.655326 0.033 Uiso 1 1 calc R U . . .
C25 C 0.5799(3) 0.7157(2) 0.64814(17) 0.0369(8) Uani 1 1 d . . . . .
H25A H 0.584156 0.755028 0.613474 0.055 Uiso 1 1 calc R U . . .
H25B H 0.662112 0.710160 0.668506 0.055 Uiso 1 1 calc R U . . .
H25C H 0.519177 0.732007 0.681189 0.055 Uiso 1 1 calc R U . . .
C26 C 0.6389(3) 0.6082(2) 0.57102(18) 0.0367(8) Uani 1 1 d . . . . .
H26A H 0.717036 0.598932 0.594554 0.055 Uiso 1 1 calc R U . . .
H26B H 0.652616 0.647285 0.536849 0.055 Uiso 1 1 calc R U . . .
H26C H 0.610391 0.559547 0.551005 0.055 Uiso 1 1 calc R U . . .
C27 C 0.0712(3) 0.5863(2) 0.61169(18) 0.0351(8) Uani 1 1 d . . . . .
H27 H 0.094785 0.554204 0.650565 0.042 Uiso 1 1 calc R U . . .
C28 C -0.0133(3) 0.6526(3) 0.6357(2) 0.0495(10) Uani 1 1 d . . . . .
H28A H 0.032280 0.684745 0.667255 0.074 Uiso 1 1 calc R U . . .
H28B H -0.087433 0.630632 0.656727 0.074 Uiso 1 1 calc R U . . .
H28C H -0.038662 0.684787 0.598436 0.074 Uiso 1 1 calc R U . . .
C29 C 0.0014(3) 0.5332(3) 0.5638(2) 0.0490(10) Uani 1 1 d . . . . .
H29A H 0.057921 0.492553 0.547931 0.074 Uiso 1 1 calc R U . . .
H29B H -0.028625 0.564086 0.526718 0.074 Uiso 1 1 calc R U . . .
H29C H -0.069533 0.509082 0.586103 0.074 Uiso 1 1 calc R U . . .
Li1 Li 0.2254(5) 0.8048(3) 0.7496(3) 0.0336(11) Uani 1 1 d . . . . .
O1 O 0.2946(5) 0.8738(2) 0.8123(2) 0.0394(9) Uani 0.844(4) 1 d D U P B 1
O2 O 0.100(2) 0.851(2) 0.6962(12) 0.049(3) Uani 0.54(4) 1 d D U P B 1
C30 C 0.3401(4) 0.8396(3) 0.8722(2) 0.0407(10) Uani 0.844(4) 1 d D U P B 1
H30A H 0.427791 0.855604 0.878967 0.049 Uiso 0.844(4) 1 calc R U P B 1
H30B H 0.338432 0.782182 0.868051 0.049 Uiso 0.844(4) 1 calc R U P B 1
C31 C 0.2656(5) 0.8628(4) 0.9299(3) 0.0563(14) Uani 0.844(4) 1 d D U P B 1
H31A H 0.294545 0.834068 0.968381 0.084 Uiso 0.844(4) 1 calc R U P B 1
H31B H 0.177554 0.850960 0.921985 0.084 Uiso 0.844(4) 1 calc R U P B 1
H31C H 0.275364 0.918811 0.937489 0.084 Uiso 0.844(4) 1 calc R U P B 1
C34 C -0.0223(19) 0.8765(12) 0.7176(12) 0.062(4) Uani 0.54(4) 1 d D U P B 1
H34A H -0.087069 0.852322 0.689772 0.074 Uiso 0.54(4) 1 calc R U P B 1
H34B H -0.028750 0.933729 0.712757 0.074 Uiso 0.54(4) 1 calc R U P B 1
C35 C -0.044(2) 0.8547(14) 0.7874(13) 0.067(4) Uani 0.54(4) 1 d D U P B 1
H35A H 0.032195 0.863876 0.812622 0.101 Uiso 0.54(4) 1 calc R U P B 1
H35B H -0.066505 0.799479 0.789941 0.101 Uiso 0.54(4) 1 calc R U P B 1
H35C H -0.111850 0.886328 0.805257 0.101 Uiso 0.54(4) 1 calc R U P B 1
C36 C 0.128(2) 0.8748(11) 0.6299(10) 0.056(4) Uani 0.54(4) 1 d D U P B 1
H36A H 0.123900 0.932201 0.625953 0.067 Uiso 0.54(4) 1 calc R U P B 1
H36B H 0.068197 0.851549 0.598863 0.067 Uiso 0.54(4) 1 calc R U P B 1
C37 C 0.256(2) 0.8473(11) 0.6154(7) 0.041(4) Uani 0.54(4) 1 d D U P B 1
H37A H 0.315167 0.872272 0.645349 0.061 Uiso 0.54(4) 1 calc R U P B 1
H37B H 0.277827 0.860700 0.570227 0.061 Uiso 0.54(4) 1 calc R U P B 1
H37C H 0.260088 0.790701 0.621005 0.061 Uiso 0.54(4) 1 calc R U P B 1
O1A O 0.291(4) 0.8920(17) 0.7929(13) 0.056(5) Uani 0.156(4) 1 d D U P B 2
O2A O 0.114(3) 0.849(2) 0.6842(13) 0.043(3) Uani 0.46(4) 1 d D U P B 2
C30A C 0.332(3) 0.8957(17) 0.8614(13) 0.056(5) Uani 0.156(4) 1 d D U P B 2
H30C H 0.321010 0.948902 0.879180 0.067 Uiso 0.156(4) 1 calc R U P B 2
H30D H 0.420570 0.880633 0.865548 0.067 Uiso 0.156(4) 1 calc R U P B 2
C31A C 0.250(3) 0.8394(18) 0.8960(17) 0.058(6) Uani 0.156(4) 1 d D U P B 2
H31D H 0.272656 0.786243 0.883241 0.087 Uiso 0.156(4) 1 calc R U P B 2
H31E H 0.162973 0.849341 0.884361 0.087 Uiso 0.156(4) 1 calc R U P B 2
H31F H 0.260720 0.845398 0.943356 0.087 Uiso 0.156(4) 1 calc R U P B 2
C32A C 0.317(3) 0.9682(17) 0.763(2) 0.047(5) Uani 0.156(4) 1 d D U P B 2
H32A H 0.359001 0.962279 0.719774 0.056 Uiso 0.156(4) 1 calc R U P B 2
H32B H 0.369359 1.001194 0.791426 0.056 Uiso 0.156(4) 1 calc R U P B 2
C33A C 0.189(4) 1.001(3) 0.755(3) 0.070(8) Uani 0.156(4) 1 d D U P B 2
H33A H 0.161510 0.994242 0.709925 0.106 Uiso 0.156(4) 1 calc R U P B 2
H33B H 0.190403 1.056462 0.766146 0.106 Uiso 0.156(4) 1 calc R U P B 2
H33C H 0.132174 0.973580 0.784647 0.106 Uiso 0.156(4) 1 calc R U P B 2
C34A C -0.016(2) 0.8680(16) 0.6945(13) 0.064(4) Uani 0.46(4) 1 d D U P B 2
H34C H -0.068500 0.839925 0.662501 0.077 Uiso 0.46(4) 1 calc R U P B 2
H34D H -0.029690 0.924575 0.688978 0.077 Uiso 0.46(4) 1 calc R U P B 2
C35A C -0.049(3) 0.8437(19) 0.7626(14) 0.074(6) Uani 0.46(4) 1 d D U P B 2
H35D H 0.005365 0.870759 0.793746 0.110 Uiso 0.46(4) 1 calc R U P B 2
H35E H -0.037330 0.787349 0.767063 0.110 Uiso 0.46(4) 1 calc R U P B 2
H35F H -0.135905 0.857049 0.771491 0.110 Uiso 0.46(4) 1 calc R U P B 2
C36A C 0.160(2) 0.8586(16) 0.6175(12) 0.062(4) Uani 0.46(4) 1 d D U P B 2
H36C H 0.142153 0.912271 0.602704 0.075 Uiso 0.46(4) 1 calc R U P B 2
H36D H 0.113908 0.822527 0.588573 0.075 Uiso 0.46(4) 1 calc R U P B 2
C37A C 0.294(2) 0.8438(16) 0.6100(12) 0.055(5) Uani 0.46(4) 1 d D U P B 2
H37D H 0.340359 0.873161 0.643142 0.082 Uiso 0.46(4) 1 calc R U P B 2
H37E H 0.320997 0.860305 0.566319 0.082 Uiso 0.46(4) 1 calc R U P B 2
H37F H 0.310639 0.788056 0.615408 0.082 Uiso 0.46(4) 1 calc R U P B 2
C32B C 0.3179(17) 0.9584(7) 0.8197(7) 0.042(3) Uani 0.375(4) 1 d D U P B 3
H32C H 0.404466 0.967782 0.834385 0.050 Uiso 0.375(4) 1 calc R U P B 3
H32D H 0.260061 0.981082 0.852221 0.050 Uiso 0.375(4) 1 calc R U P B 3
C33B C 0.2968(16) 0.9937(7) 0.7542(7) 0.046(3) Uani 0.375(4) 1 d D U P B 3
H33D H 0.217409 0.975132 0.736455 0.070 Uiso 0.375(4) 1 calc R U P B 3
H33E H 0.364752 0.978694 0.724777 0.070 Uiso 0.375(4) 1 calc R U P B 3
H33F H 0.294498 1.050505 0.758321 0.070 Uiso 0.375(4) 1 calc R U P B 3
C32 C 0.3337(14) 0.9508(6) 0.7964(8) 0.052(3) Uani 0.470(4) 1 d D U P B 4
H32E H 0.399782 0.947360 0.762733 0.063 Uiso 0.470(4) 1 calc R U P B 4
H32F H 0.371475 0.974356 0.835894 0.063 Uiso 0.470(4) 1 calc R U P B 4
C33 C 0.2328(11) 1.0051(8) 0.7715(6) 0.046(2) Uani 0.470(4) 1 d D U P B 4
H33G H 0.166485 1.009291 0.804273 0.069 Uiso 0.470(4) 1 calc R U P B 4
H33H H 0.198153 0.984473 0.730713 0.069 Uiso 0.470(4) 1 calc R U P B 4
H33I H 0.268528 1.056758 0.763459 0.069 Uiso 0.470(4) 1 calc R U P B 4

loop_
_atom_site_aniso_label
_atom_site_aniso_U_11
_atom_site_aniso_U_22
_atom_site_aniso_U_33
_atom_site_aniso_U_23
_atom_site_aniso_U_13
_atom_site_aniso_U_12
Al1 0.0259(3) 0.0159(3) 0.0177(3) 0.0004(4) -0.0008(3) 0.0011(3)
N1 0.0226(11) 0.0175(12) 0.0219(12) 0.0009(9) -0.0021(9) -0.0010(9)
N2 0.0217(11) 0.0179(11) 0.0199(11) 0.0003(9) 0.0009(9) -0.0015(9)
C1 0.050(2) 0.0214(17) 0.0369(19) 0.0055(14) -0.0096(15) 0.0015(14)
C2 0.0226(12) 0.0175(15) 0.0280(15) 0.0042(12) -0.0010(11) -0.0017(11)
C3 0.0240(11) 0.0154(11) 0.0337(15) -0.0035(14) 0.0000(13) 0.0014(9)
C4 0.0181(12) 0.0198(15) 0.0245(14) -0.0029(11) 0.0019(10) -0.0016(10)
C5 0.0348(15) 0.0227(16) 0.0346(17) -0.0084(13) 0.0045(13) -0.0008(13)
C6 0.0272(13) 0.0188(14) 0.0201(14) 0.0032(11) -0.0034(11) -0.0011(11)
C7 0.0282(14) 0.0251(16) 0.0276(15) 0.0024(12) -0.0056(12) -0.0026(12)
C8 0.0354(16) 0.037(2) 0.0326(17) -0.0026(14) -0.0069(13) -0.0056(14)
C9 0.0472(19) 0.0338(18) 0.0239(16) -0.0033(13) -0.0051(13) -0.0074(15)
C10 0.0380(15) 0.0304(16) 0.0228(15) 0.0005(13) 0.0050(12) -0.0028(13)
C11 0.0316(15) 0.0204(14) 0.0245(15) 0.0033(12) -0.0002(11) -0.0026(11)
C12 0.0260(14) 0.043(2) 0.0338(18) -0.0016(14) -0.0029(12) -0.0042(13)
C13 0.0364(18) 0.048(2) 0.049(2) 0.0058(17) 0.0056(16) -0.0057(16)
C14 0.0326(17) 0.058(3) 0.054(2) 0.005(2) 0.0000(16) 0.0095(17)
C15 0.0249(14) 0.0347(18) 0.0303(16) 0.0013(14) 0.0028(12) -0.0034(13)
C16 0.0368(17) 0.046(2) 0.045(2) 0.0094(17) 0.0032(15) -0.0163(16)
C17 0.0313(17) 0.049(2) 0.063(3) 0.017(2) 0.0025(16) 0.0036(16)
C18 0.0250(13) 0.0191(13) 0.0199(13) -0.0037(11) 0.0010(11) -0.0007(11)
C19 0.0270(14) 0.0295(16) 0.0251(15) -0.0076(12) -0.0035(12) 0.0016(12)
C20 0.0342(16) 0.0358(17) 0.0270(15) -0.0042(14) -0.0085(12) 0.0062(13)
C21 0.0470(17) 0.0327(17) 0.0192(14) -0.0014(12) -0.0033(13) 0.0054(15)
C22 0.0380(16) 0.0254(16) 0.0279(16) 0.0008(13) 0.0041(13) -0.0008(13)
C23 0.0261(13) 0.0202(14) 0.0245(14) -0.0012(12) 0.0020(11) -0.0015(11)
C24 0.0234(14) 0.0301(17) 0.0301(15) 0.0028(13) 0.0001(11) -0.0062(12)
C25 0.0345(16) 0.045(2) 0.0315(17) -0.0046(15) 0.0006(13) -0.0132(14)
C26 0.0260(15) 0.041(2) 0.043(2) -0.0011(15) 0.0005(13) -0.0021(13)
C27 0.0228(14) 0.047(2) 0.0357(18) -0.0067(16) -0.0042(12) -0.0050(14)
C28 0.0289(16) 0.071(3) 0.049(2) -0.021(2) -0.0018(15) 0.0035(18)
C29 0.0290(16) 0.058(3) 0.060(3) -0.019(2) -0.0024(16) -0.0116(16)
Li1 0.041(3) 0.022(2) 0.037(3) -0.001(3) -0.005(3) 0.0042(19)
O1 0.0446(16) 0.026(2) 0.047(2) -0.0051(15) 0.0019(19) -0.0035(16)
O2 0.054(6) 0.044(5) 0.048(7) 0.002(6) -0.014(4) 0.014(5)
C30 0.037(2) 0.031(2) 0.054(3) -0.010(2) -0.0138(19) 0.0045(17)
C31 0.062(3) 0.055(3) 0.053(3) -0.009(3) -0.001(3) 0.013(3)
C34 0.053(5) 0.063(6) 0.069(10) -0.001(7) -0.024(7) 0.026(5)
C35 0.043(5) 0.064(7) 0.094(12) 0.000(8) 0.005(8) 0.031(5)
C36 0.072(8) 0.050(6) 0.045(7) 0.011(5) -0.023(6) 0.016(5)
C37 0.069(11) 0.037(5) 0.017(4) 0.007(4) 0.007(5) 0.013(7)
O1A 0.060(8) 0.037(9) 0.071(10) 0.004(9) -0.002(9) -0.010(8)
O2A 0.049(6) 0.033(5) 0.048(8) 0.005(7) -0.018(5) 0.009(5)
C30A 0.062(9) 0.039(9) 0.068(10) 0.004(9) -0.015(9) -0.003(8)
C31A 0.072(14) 0.049(13) 0.053(13) -0.017(12) 0.004(12) -0.001(12)
C32A 0.049(9) 0.031(10) 0.061(10) -0.001(10) -0.023(9) -0.011(9)
C33A 0.082(18) 0.045(13) 0.084(17) -0.011(15) -0.007(16) 0.002(15)
C34A 0.060(6) 0.066(8) 0.065(9) 0.009(8) -0.013(8) 0.024(6)
C35A 0.045(6) 0.085(12) 0.090(15) 0.015(12) 0.012(11) 0.030(7)
C36A 0.072(9) 0.063(9) 0.051(8) 0.013(6) -0.015(7) 0.019(7)
C37A 0.058(10) 0.042(6) 0.064(9) -0.014(6) 0.027(7) 0.001(7)
C32B 0.043(6) 0.025(5) 0.057(7) -0.014(5) -0.003(6) -0.005(4)
C33B 0.062(8) 0.024(6) 0.053(7) 0.009(6) 0.002(7) -0.005(5)
C32 0.044(5) 0.028(5) 0.084(9) -0.004(6) -0.015(6) -0.005(4)
C33 0.041(6) 0.054(6) 0.044(5) -0.006(5) -0.001(4) -0.003(5)

loop_
_atom_type_symbol
_atom_type_description
_atom_type_scat_dispersion_real
_atom_type_scat_dispersion_imag
_atom_type_scat_source
C C 0.0181 0.0091 'International Tables Vol C Tables 4.2.6.8 and 6.1.1.4'
H H 0.0000 0.0000 'International Tables Vol C Tables 4.2.6.8 and 6.1.1.4'
Al Al 0.2130 0.2455 'International Tables Vol C Tables 4.2.6.8 and 6.1.1.4'
Li Li 0.0008 0.0003 'International Tables Vol C Tables 4.2.6.8 and 6.1.1.4'
N N 0.0311 0.0180 'International Tables Vol C Tables 4.2.6.8 and 6.1.1.4'
O O 0.0492 0.0322 'International Tables Vol C Tables 4.2.6.8 and 6.1.1.4'

loop_
_exptl_crystal_face_index_h
_exptl_crystal_face_index_k
_exptl_crystal_face_index_l
_exptl_crystal_face_perp_dist
0 0 1 0.0970
0 4 -13 0.0781
3 -10 1 0.0998
0 11 -2 0.0425
-5 7 -4 0.1466
-1 11 -1 0.0423
0 -10 -5 0.1054
7 -2 0 0.1292
1 -4 -12 0.0963
7 2 -3 0.1159
4 10 -1 0.0554
-1 11 1 0.0354
4 -3 10 0.1440
1 -11 -2 0.0852
-2 -1 2 0.1518
0 0 -1 0.1051
-3 10 3 0.0669

loop_
_geom_angle_atom_site_label_1
_geom_angle_atom_site_label_2
_geom_angle_atom_site_label_3
_geom_angle
_geom_angle_site_symmetry_1
_geom_angle_site_symmetry_3
_geom_angle_publ_flag
N1 Al1 Li1 132.81(16) . . ?
N2 Al1 N1 97.27(10) . . ?
N2 Al1 Li1 129.83(16) . . ?
C2 N1 Al1 125.8(2) . . ?
C2 N1 C6 117.3(3) . . ?
C6 N1 Al1 116.8(2) . . ?
C4 N2 Al1 125.8(2) . . ?
C4 N2 C18 117.2(2) . . ?
C18 N2 Al1 116.99(19) . . ?
H1AA C1 H1AB 109.5 . . ?
H1AA C1 H1AC 109.5 . . ?
H1AB C1 H1AC 109.5 . . ?
H1BD C1 H1BE 120.0 . . ?
C2 C1 H1AA 109.5 . . ?
C2 C1 H1AB 109.5 . . ?
C2 C1 H1AC 109.5 . . ?
C2 C1 H1BD 120.0 . . ?
C2 C1 H1BE 120.0 . . ?
N1 C2 C1 120.2(3) . . ?
N1 C2 C3 120.6(3) . . ?
C3 C2 C1 119.2(3) . . ?
C2 C3 H3 115.3 . . ?
C2 C3 C4 129.4(2) . . ?
C4 C3 H3 115.3 . . ?
N2 C4 C3 120.7(3) . . ?
N2 C4 C5 120.3(3) . . ?
C3 C4 C5 119.0(3) . . ?
C4 C5 H5AA 109.5 . . ?
C4 C5 H5AC 109.5 . . ?
C4 C5 H5AB 109.5 . . ?
C4 C5 H5BD 120.0 . . ?
C4 C5 H5BE 120.0 . . ?
H5AA C5 H5AC 109.5 . . ?
H5AA C5 H5AB 109.5 . . ?
H5AC C5 H5AB 109.5 . . ?
H5BD C5 H5BE 120.0 . . ?
C7 C6 N1 119.3(3) . . ?
C11 C6 N1 120.4(3) . . ?
C11 C6 C7 120.3(3) . . ?
C6 C7 C12 121.7(3) . . ?
C8 C7 C6 119.3(3) . . ?
C8 C7 C12 119.0(3) . . ?
C7 C8 H8 119.7 . . ?
C9 C8 C7 120.6(3) . . ?
C9 C8 H8 119.7 . . ?
C8 C9 H9 119.9 . . ?
C8 C9 C10 120.1(3) . . ?
C10 C9 H9 119.9 . . ?
C9 C10 H10 119.4 . . ?
C9 C10 C11 121.1(3) . . ?
C11 C10 H10 119.4 . . ?
C6 C11 C15 121.5(3) . . ?
C10 C11 C6 118.6(3) . . ?
C10 C11 C15 119.9(3) . . ?
C7 C12 H12 107.6 . . ?
C7 C12 C13 111.7(3) . . ?
C7 C12 C14 111.6(3) . . ?
C13 C12 H12 107.6 . . ?
C14 C12 H12 107.6 . . ?
C14 C12 C13 110.5(3) . . ?
C12 C13 H13A 109.5 . . ?
C12 C13 H13B 109.5 . . ?
C12 C13 H13C 109.5 . . ?
H13A C13 H13B 109.5 . . ?
H13A C13 H13C 109.5 . . ?
H13B C13 H13C 109.5 . . ?
C12 C14 H14A 109.5 . . ?
C12 C14 H14B 109.5 . . ?
C12 C14 H14C 109.5 . . ?
H14A C14 H14B 109.5 . . ?
H14A C14 H14C 109.5 . . ?
H14B C14 H14C 109.5 . . ?
C11 C15 H15 108.0 . . ?
C11 C15 C16 112.0(3) . . ?
C11 C15 C17 110.2(3) . . ?
C16 C15 H15 108.0 . . ?
C16 C15 C17 110.5(3) . . ?
C17 C15 H15 108.0 . . ?
C15 C16 H16A 109.5 . . ?
C15 C16 H16B 109.5 . . ?
C15 C16 H16C 109.5 . . ?
H16A C16 H16B 109.5 . . ?
H16A C16 H16C 109.5 . . ?
H16B C16 H16C 109.5 . . ?
C15 C17 H17A 109.5 . . ?
C15 C17 H17B 109.5 . . ?
C15 C17 H17C 109.5 . . ?
H17A C17 H17B 109.5 . . ?
H17A C17 H17C 109.5 . . ?
H17B C17 H17C 109.5 . . ?
C19 C18 N2 120.5(3) . . ?
C19 C18 C23 119.7(3) . . ?
C23 C18 N2 119.8(3) . . ?
C18 C19 C27 121.6(3) . . ?
C20 C19 C18 119.5(3) . . ?
C20 C19 C27 118.9(3) . . ?
C19 C20 H20 119.5 . . ?
C21 C20 C19 121.0(3) . . ?
C21 C20 H20 119.5 . . ?
C20 C21 H21 120.1 . . ?
C20 C21 C22 119.7(3) . . ?
C22 C21 H21 120.1 . . ?
C21 C22 H22 119.5 . . ?
C21 C22 C23 121.1(3) . . ?
C23 C22 H22 119.5 . . ?
C18 C23 C24 121.6(3) . . ?
C22 C23 C18 118.9(3) . . ?
C22 C23 C24 119.4(3) . . ?
C23 C24 H24 108.0 . . ?
C23 C24 C25 111.2(3) . . ?
C23 C24 C26 111.1(3) . . ?
C25 C24 H24 108.0 . . ?
C25 C24 C26 110.3(3) . . ?
C26 C24 H24 108.0 . . ?
C24 C25 H25A 109.5 . . ?
C24 C25 H25B 109.5 . . ?
C24 C25 H25C 109.5 . . ?
H25A C25 H25B 109.5 . . ?
H25A C25 H25C 109.5 . . ?
H25B C25 H25C 109.5 . . ?
C24 C26 H26A 109.5 . . ?
C24 C26 H26B 109.5 . . ?
C24 C26 H26C 109.5 . . ?
H26A C26 H26B 109.5 . . ?
H26A C26 H26C 109.5 . . ?
H26B C26 H26C 109.5 . . ?
C19 C27 H27 107.7 . . ?
C19 C27 C28 110.7(3) . . ?
C19 C27 C29 112.0(3) . . ?
C28 C27 H27 107.7 . . ?
C29 C27 H27 107.7 . . ?
C29 C27 C28 110.9(3) . . ?
C27 C28 H28A 109.5 . . ?
C27 C28 H28B 109.5 . . ?
C27 C28 H28C 109.5 . . ?
H28A C28 H28B 109.5 . . ?
H28A C28 H28C 109.5 . . ?
H28B C28 H28C 109.5 . . ?
C27 C29 H29A 109.5 . . ?
C27 C29 H29B 109.5 . . ?
C27 C29 H29C 109.5 . . ?
H29A C29 H29B 109.5 . . ?
H29A C29 H29C 109.5 . . ?
H29B C29 H29C 109.5 . . ?
O1 Li1 Al1 120.0(3) . . ?
O1 Li1 O2 113.8(12) . . ?
O2 Li1 Al1 125.9(12) . . ?
O1A Li1 Al1 132.1(10) . . ?
O1A Li1 O2A 104.0(15) . . ?
O2A Li1 Al1 122.7(12) . . ?
C30 O1 Li1 116.8(3) . . ?
C30 O1 C32B 104.8(6) . . ?
C32B O1 Li1 138.4(6) . . ?
C32 O1 Li1 122.8(7) . . ?
C32 O1 C30 118.1(7) . . ?
C34 O2 Li1 126.3(13) . . ?
C34 O2 C36 112.8(17) . . ?
C36 O2 Li1 120.2(14) . . ?
O1 C30 H30A 109.1 . . ?
O1 C30 H30B 109.1 . . ?
O1 C30 C31 112.6(4) . . ?
H30A C30 H30B 107.8 . . ?
C31 C30 H30A 109.1 . . ?
C31 C30 H30B 109.1 . . ?
C30 C31 H31A 109.5 . . ?
C30 C31 H31B 109.5 . . ?
C30 C31 H31C 109.5 . . ?
H31A C31 H31B 109.5 . . ?
H31A C31 H31C 109.5 . . ?
H31B C31 H31C 109.5 . . ?
O2 C34 H34A 109.5 . . ?
O2 C34 H34B 109.5 . . ?
O2 C34 C35 110.7(15) . . ?
H34A C34 H34B 108.1 . . ?
C35 C34 H34A 109.5 . . ?
C35 C34 H34B 109.5 . . ?
C34 C35 H35A 109.5 . . ?
C34 C35 H35B 109.5 . . ?
C34 C35 H35C 109.5 . . ?
H35A C35 H35B 109.5 . . ?
H35A C35 H35C 109.5 . . ?
H35B C35 H35C 109.5 . . ?
O2 C36 H36A 110.3 . . ?
O2 C36 H36B 110.3 . . ?
O2 C36 C37 107.0(13) . . ?
H36A C36 H36B 108.6 . . ?
C37 C36 H36A 110.3 . . ?
C37 C36 H36B 110.3 . . ?
C36 C37 H37A 109.5 . . ?
C36 C37 H37B 109.5 . . ?
C36 C37 H37C 109.5 . . ?
H37A C37 H37B 109.5 . . ?
H37A C37 H37C 109.5 . . ?
H37B C37 H37C 109.5 . . ?
C30A O1A Li1 126.6(19) . . ?
C30A O1A C32A 108(3) . . ?
C32A O1A Li1 126(2) . . ?
C34A O2A Li1 125.3(14) . . ?
C34A O2A C36A 116.3(17) . . ?
C36A O2A Li1 118.1(16) . . ?
O1A C30A H30C 110.8 . . ?
O1A C30A H30D 110.8 . . ?
O1A C30A C31A 105(2) . . ?
H30C C30A H30D 108.9 . . ?
C31A C30A H30C 110.8 . . ?
C31A C30A H30D 110.8 . . ?
C30A C31A H31D 109.5 . . ?
C30A C31A H31E 109.5 . . ?
C30A C31A H31F 109.5 . . ?
H31D C31A H31E 109.5 . . ?
H31D C31A H31F 109.5 . . ?
H31E C31A H31F 109.5 . . ?
O1A C32A H32A 111.4 . . ?
O1A C32A H32B 111.4 . . ?
O1A C32A C33A 102(3) . . ?
H32A C32A H32B 109.3 . . ?
C33A C32A H32A 111.4 . . ?
C33A C32A H32B 111.4 . . ?
C32A C33A H33A 109.5 . . ?
C32A C33A H33B 109.5 . . ?
C32A C33A H33C 109.5 . . ?
H33A C33A H33B 109.5 . . ?
H33A C33A H33C 109.5 . . ?
H33B C33A H33C 109.5 . . ?
O2A C34A H34C 110.2 . . ?
O2A C34A H34D 110.2 . . ?
O2A C34A C35A 107.6(18) . . ?
H34C C34A H34D 108.5 . . ?
C35A C34A H34C 110.2 . . ?
C35A C34A H34D 110.2 . . ?
C34A C35A H35D 109.5 . . ?
C34A C35A H35E 109.5 . . ?
C34A C35A H35F 109.5 . . ?
H35D C35A H35E 109.5 . . ?
H35D C35A H35F 109.5 . . ?
H35E C35A H35F 109.5 . . ?
O2A C36A H36C 108.6 . . ?
O2A C36A H36D 108.6 . . ?
O2A C36A C37A 114.5(18) . . ?
H36C C36A H36D 107.6 . . ?
C37A C36A H36C 108.6 . . ?
C37A C36A H36D 108.6 . . ?
C36A C37A H37D 109.5 . . ?
C36A C37A H37E 109.5 . . ?
C36A C37A H37F 109.5 . . ?
H37D C37A H37E 109.5 . . ?
H37D C37A H37F 109.5 . . ?
H37E C37A H37F 109.5 . . ?
O1 C32B H32C 110.5 . . ?
O1 C32B H32D 110.5 . . ?
O1 C32B C33B 106.4(10) . . ?
H32C C32B H32D 108.6 . . ?
C33B C32B H32C 110.5 . . ?
C33B C32B H32D 110.5 . . ?
C32B C33B H33D 109.5 . . ?
C32B C33B H33E 109.5 . . ?
C32B C33B H33F 109.5 . . ?
H33D C33B H33E 109.5 . . ?
H33D C33B H33F 109.5 . . ?
H33E C33B H33F 109.5 . . ?
O1 C32 H32E 108.3 . . ?
O1 C32 H32F 108.3 . . ?
O1 C32 C33 115.9(11) . . ?
H32E C32 H32F 107.4 . . ?
C33 C32 H32E 108.3 . . ?
C33 C32 H32F 108.3 . . ?
C32 C33 H33G 109.5 . . ?
C32 C33 H33H 109.5 . . ?
C32 C33 H33I 109.5 . . ?
H33G C33 H33H 109.5 . . ?
H33G C33 H33I 109.5 . . ?
H33H C33 H33I 109.5 . . ?

loop_
_geom_bond_atom_site_label_1
_geom_bond_atom_site_label_2
_geom_bond_distance
_geom_bond_site_symmetry_2
_geom_bond_publ_flag
Al1 N1 1.867(3) . ?
Al1 N2 1.865(3) . ?
Al1 Li1 2.739(5) . ?
N1 C2 1.398(4) . ?
N1 C6 1.434(4) . ?
N2 C4 1.392(4) . ?
N2 C18 1.436(4) . ?
C1 H1AA 0.9800 . ?
C1 H1AB 0.9800 . ?
C1 H1AC 0.9800 . ?
C1 H1BD 0.9500 . ?
C1 H1BE 0.9500 . ?
C1 C2 1.434(4) . ?
C2 C3 1.401(5) . ?
C3 H3 0.9500 . ?
C3 C4 1.409(5) . ?
C4 C5 1.440(4) . ?
C5 H5AA 0.9800 . ?
C5 H5AC 0.9800 . ?
C5 H5AB 0.9800 . ?
C5 H5BD 0.9500 . ?
C5 H5BE 0.9500 . ?
C6 C7 1.410(4) . ?
C6 C11 1.402(4) . ?
C7 C8 1.392(5) . ?
C7 C12 1.521(5) . ?
C8 H8 0.9500 . ?
C8 C9 1.380(5) . ?
C9 H9 0.9500 . ?
C9 C10 1.382(5) . ?
C10 H10 0.9500 . ?
C10 C11 1.400(4) . ?
C11 C15 1.516(4) . ?
C12 H12 1.0000 . ?
C12 C13 1.537(5) . ?
C12 C14 1.529(5) . ?
C13 H13A 0.9800 . ?
C13 H13B 0.9800 . ?
C13 H13C 0.9800 . ?
C14 H14A 0.9800 . ?
C14 H14B 0.9800 . ?
C14 H14C 0.9800 . ?
C15 H15 1.0000 . ?
C15 C16 1.527(5) . ?
C15 C17 1.530(5) . ?
C16 H16A 0.9800 . ?
C16 H16B 0.9800 . ?
C16 H16C 0.9800 . ?
C17 H17A 0.9800 . ?
C17 H17B 0.9800 . ?
C17 H17C 0.9800 . ?
C18 C19 1.407(4) . ?
C18 C23 1.408(4) . ?
C19 C20 1.400(5) . ?
C19 C27 1.519(4) . ?
C20 H20 0.9500 . ?
C20 C21 1.373(5) . ?
C21 H21 0.9500 . ?
C21 C22 1.391(5) . ?
C22 H22 0.9500 . ?
C22 C23 1.400(4) . ?
C23 C24 1.519(4) . ?
C24 H24 1.0000 . ?
C24 C25 1.529(5) . ?
C24 C26 1.531(5) . ?
C25 H25A 0.9800 . ?
C25 H25B 0.9800 . ?
C25 H25C 0.9800 . ?
C26 H26A 0.9800 . ?
C26 H26B 0.9800 . ?
C26 H26C 0.9800 . ?
C27 H27 1.0000 . ?
C27 C28 1.537(5) . ?
C27 C29 1.534(5) . ?
C28 H28A 0.9800 . ?
C28 H28B 0.9800 . ?
C28 H28C 0.9800 . ?
C29 H29A 0.9800 . ?
C29 H29B 0.9800 . ?
C29 H29C 0.9800 . ?
Li1 O1 1.898(7) . ?
Li1 O2 1.91(3) . ?
Li1 O1A 1.88(3) . ?
Li1 O2A 1.95(3) . ?
O1 C30 1.445(6) . ?
O1 C32B 1.481(12) . ?
O1 C32 1.425(11) . ?
O2 C34 1.450(15) . ?
O2 C36 1.450(15) . ?
C30 H30A 0.9900 . ?
C30 H30B 0.9900 . ?
C30 C31 1.480(7) . ?
C31 H31A 0.9800 . ?
C31 H31B 0.9800 . ?
C31 H31C 0.9800 . ?
C34 H34A 0.9900 . ?
C34 H34B 0.9900 . ?
C34 C35 1.494(15) . ?
C35 H35A 0.9800 . ?
C35 H35B 0.9800 . ?
C35 H35C 0.9800 . ?
C36 H36A 0.9900 . ?
C36 H36B 0.9900 . ?
C36 C37 1.480(13) . ?
C37 H37A 0.9800 . ?
C37 H37B 0.9800 . ?
C37 H37C 0.9800 . ?
O1A C30A 1.469(19) . ?
O1A C32A 1.47(2) . ?
O2A C34A 1.441(16) . ?
O2A C36A 1.460(16) . ?
C30A H30C 0.9900 . ?
C30A H30D 0.9900 . ?
C30A C31A 1.49(2) . ?
C31A H31D 0.9800 . ?
C31A H31E 0.9800 . ?
C31A H31F 0.9800 . ?
C32A H32A 0.9900 . ?
C32A H32B 0.9900 . ?
C32A C33A 1.49(2) . ?
C33A H33A 0.9800 . ?
C33A H33B 0.9800 . ?
C33A H33C 0.9800 . ?
C34A H34C 0.9900 . ?
C34A H34D 0.9900 . ?
C34A C35A 1.495(16) . ?
C35A H35D 0.9800 . ?
C35A H35E 0.9800 . ?
C35A H35F 0.9800 . ?
C36A H36C 0.9900 . ?
C36A H36D 0.9900 . ?
C36A C37A 1.469(15) . ?
C37A H37D 0.9800 . ?
C37A H37E 0.9800 . ?
C37A H37F 0.9800 . ?
C32B H32C 0.9900 . ?
C32B H32D 0.9900 . ?
C32B C33B 1.487(15) . ?
C33B H33D 0.9800 . ?
C33B H33E 0.9800 . ?
C33B H33F 0.9800 . ?
C32 H32E 0.9900 . ?
C32 H32F 0.9900 . ?
C32 C33 1.518(14) . ?
C33 H33G 0.9800 . ?
C33 H33H 0.9800 . ?
C33 H33I 0.9800 . ?

loop_
_geom_torsion_atom_site_label_1
_geom_torsion_atom_site_label_2
_geom_torsion_atom_site_label_3
_geom_torsion_atom_site_label_4
_geom_torsion
_geom_torsion_site_symmetry_1
_geom_torsion_site_symmetry_2
_geom_torsion_site_symmetry_3
_geom_torsion_site_symmetry_4
_geom_torsion_publ_flag
Al1 N1 C2 C1 -176.7(2) . . . . ?
Al1 N1 C2 C3 2.9(4) . . . . ?
Al1 N1 C6 C7 -88.7(3) . . . . ?
Al1 N1 C6 C11 89.9(3) . . . . ?
Al1 N2 C4 C3 -4.9(4) . . . . ?
Al1 N2 C4 C5 175.5(2) . . . . ?
Al1 N2 C18 C19 -90.7(3) . . . . ?
Al1 N2 C18 C23 87.2(3) . . . . ?
Al1 Li1 O1 C30 -23.6(6) . . . . ?
Al1 Li1 O1 C32B 156.8(11) . . . . ?
Al1 Li1 O1 C32 138.9(8) . . . . ?
Al1 Li1 O1A C30A -43(4) . . . . ?
Al1 Li1 O1A C32A 134(3) . . . . ?
N1 Al1 N2 C4 6.7(2) . . . . ?
N1 Al1 N2 C18 -174.9(2) . . . . ?
N1 C2 C3 C4 1.0(4) . . . . ?
N1 C6 C7 C8 176.6(3) . . . . ?
N1 C6 C7 C12 -4.4(5) . . . . ?
N1 C6 C11 C10 -176.6(3) . . . . ?
N1 C6 C11 C15 2.4(5) . . . . ?
N2 Al1 N1 C2 -5.7(2) . . . . ?
N2 Al1 N1 C6 172.2(2) . . . . ?
N2 C18 C19 C20 175.4(3) . . . . ?
N2 C18 C19 C27 -2.9(5) . . . . ?
N2 C18 C23 C22 -175.4(3) . . . . ?
N2 C18 C23 C24 4.5(4) . . . . ?
C1 C2 C3 C4 -179.3(3) . . . . ?
C2 N1 C6 C7 89.4(3) . . . . ?
C2 N1 C6 C11 -92.1(3) . . . . ?
C2 C3 C4 N2 0.0(4) . . . . ?
C2 C3 C4 C5 179.6(3) . . . . ?
C4 N2 C18 C19 87.8(3) . . . . ?
C4 N2 C18 C23 -94.3(3) . . . . ?
C6 N1 C2 C1 5.4(4) . . . . ?
C6 N1 C2 C3 -175.0(2) . . . . ?
C6 C7 C8 C9 1.0(5) . . . . ?
C6 C7 C12 C13 115.9(3) . . . . ?
C6 C7 C12 C14 -119.9(4) . . . . ?
C6 C11 C15 C16 132.2(3) . . . . ?
C6 C11 C15 C17 -104.4(4) . . . . ?
C7 C6 C11 C10 1.9(5) . . . . ?
C7 C6 C11 C15 -179.1(3) . . . . ?
C7 C8 C9 C10 -0.1(5) . . . . ?
C8 C7 C12 C13 -65.1(4) . . . . ?
C8 C7 C12 C14 59.1(4) . . . . ?
C8 C9 C10 C11 0.0(5) . . . . ?
C9 C10 C11 C6 -1.0(5) . . . . ?
C9 C10 C11 C15 -180.0(3) . . . . ?
C10 C11 C15 C16 -48.8(4) . . . . ?
C10 C11 C15 C17 74.6(4) . . . . ?
C11 C6 C7 C8 -2.0(5) . . . . ?
C11 C6 C7 C12 177.0(3) . . . . ?
C12 C7 C8 C9 -178.0(3) . . . . ?
C18 N2 C4 C3 176.8(2) . . . . ?
C18 N2 C4 C5 -2.9(4) . . . . ?
C18 C19 C20 C21 1.1(5) . . . . ?
C18 C19 C27 C28 105.7(4) . . . . ?
C18 C19 C27 C29 -130.0(3) . . . . ?
C18 C23 C24 C25 -104.1(3) . . . . ?
C18 C23 C24 C26 132.7(3) . . . . ?
C19 C18 C23 C22 2.6(4) . . . . ?
C19 C18 C23 C24 -177.6(3) . . . . ?
C19 C20 C21 C22 0.2(5) . . . . ?
C20 C19 C27 C28 -72.6(4) . . . . ?
C20 C19 C27 C29 51.7(5) . . . . ?
C20 C21 C22 C23 -0.2(5) . . . . ?
C21 C22 C23 C18 -1.3(5) . . . . ?
C21 C22 C23 C24 178.9(3) . . . . ?
C22 C23 C24 C25 75.8(4) . . . . ?
C22 C23 C24 C26 -47.5(4) . . . . ?
C23 C18 C19 C20 -2.5(5) . . . . ?
C23 C18 C19 C27 179.2(3) . . . . ?
C27 C19 C20 C21 179.4(3) . . . . ?
Li1 Al1 N1 C2 171.0(2) . . . . ?
Li1 Al1 N1 C6 -11.1(3) . . . . ?
Li1 Al1 N2 C4 -170.2(2) . . . . ?
Li1 Al1 N2 C18 8.1(3) . . . . ?
Li1 O1 C30 C31 -113.0(5) . . . . ?
Li1 O1 C32B C33B -12(2) . . . . ?
Li1 O1 C32 C33 61.7(14) . . . . ?
Li1 O2 C34 C35 -6(4) . . . . ?
Li1 O2 C36 C37 7(3) . . . . ?
Li1 O1A C30A C31A -31(4) . . . . ?
Li1 O1A C32A C33A 75(4) . . . . ?
Li1 O2A C34A C35A -2(4) . . . . ?
Li1 O2A C36A C37A -9(4) . . . . ?
O2 Li1 O1 C30 150.7(9) . . . . ?
O2 Li1 O1 C32B -29.0(15) . . . . ?
O2 Li1 O1 C32 -46.8(12) . . . . ?
C30 O1 C32B C33B 168.6(11) . . . . ?
C30 O1 C32 C33 -136.0(10) . . . . ?
C34 O2 C36 C37 178(2) . . . . ?
C36 O2 C34 C35 -177(2) . . . . ?
O2A Li1 O1A C30A 150(3) . . . . ?
O2A Li1 O1A C32A -33(4) . . . . ?
C30A O1A C32A C33A -108(4) . . . . ?
C32A O1A C30A C31A 152(3) . . . . ?
C34A O2A C36A C37A 176(3) . . . . ?
C36A O2A C34A C35A 172(3) . . . . ?
C32B O1 C30 C31 66.7(9) . . . . ?
C32 O1 C30 C31 83.6(9) . . . . ?

loop_
_twin_individual_id
_twin_individual_mass_fraction_refined
1 0.51(6)
2 0.49(6)

loop_
_exptl_oxdiff_crystal_face_indexfrac_h
_exptl_oxdiff_crystal_face_indexfrac_k
_exptl_oxdiff_crystal_face_indexfrac_l
_exptl_oxdiff_crystal_face_x
_exptl_oxdiff_crystal_face_y
_exptl_oxdiff_crystal_face_z
0.0002 -0.0007 0.9996 -0.0128 -0.0390 -0.0631
0.2510 3.6857 -12.5296 0.4826 0.5080 0.7135
2.6791 -10.2763 0.7643 -0.9396 0.3320 -0.0831
0.3216 11.0159 -1.9254 0.9939 0.0789 -0.0777
-4.7845 7.4147 -3.9400 0.7457 -0.4569 0.4850
-1.2322 10.9066 -1.4475 0.9915 -0.1299 0.0090
-0.2159 -10.3090 -5.0148 -0.8440 0.2027 0.4966
6.8299 -2.2208 -0.1381 -0.2530 0.8501 -0.4618
1.3388 -3.8184 -12.2101 -0.1930 0.6532 0.7322
6.7224 1.6169 -2.8961 0.1217 0.9322 -0.3409
3.5899 9.5091 -0.9507 0.8203 0.4466 -0.3573
-1.2550 10.9299 1.0464 0.9620 -0.2301 -0.1471
4.0284 -2.9642 10.2559 -0.4268 0.1032 -0.8984
0.9328 -10.9216 -1.9639 -0.9468 0.2264 0.2287
-1.9977 -1.0031 1.9964 -0.0967 -0.3197 0.0379
-0.0002 0.0007 -0.9996 0.0128 0.0390 0.0631
-2.9820 9.7403 3.0813 0.8460 -0.5175 -0.1286
